data_4125816
loop_
_publ_author_name
'Georgiou, Irene'
'Kervyn, Simon'
'Rossignon, Alexandre'
'De Leo, Federica'
'Wouters, Johan'
'Bruylants, Gilles'
'Bonifazi, Davide'

_publ_section_title
;
 Versatile Self-Adapting Boronic Acids for H-Bond Recognition: From
 Discrete to Polymeric Supramolecules.
;
_journal_issue 7
_journal_name_full 'Journal of the American Chemical Society'
_journal_page_first 2710
_journal_page_last 2727
_journal_paper_doi 10.1021/jacs.6b11362
_journal_volume 139
_journal_year 2017
_chemical_formula_moiety '3(C6 H8 B2 O4), 4(C8 H6 N2)'
_chemical_formula_sum 'C50 H48 B6 N8 O12'
_chemical_formula_weight 1017.82
_chemical_name_systematic
;
 ?
;
_space_group_IT_number 2
_symmetry_cell_setting triclinic
_symmetry_space_group_name_Hall '-P 1'
_symmetry_space_group_name_H-M 'P -1'
_atom_sites_solution_hydrogens geom
_atom_sites_solution_primary direct
_atom_sites_solution_secondary difmap
_audit_creation_method SHELXL-97
_cell_angle_alpha 80.742(6)
_cell_angle_beta 86.043(5)
_cell_angle_gamma 80.122(6)
_cell_formula_units_Z 1
_cell_length_a 10.1517(6)
_cell_length_b 11.1294(8)
_cell_length_c 11.3910(7)
_cell_measurement_reflns_used 3347
_cell_measurement_temperature 293(2)
_cell_measurement_theta_max 32.5303
_cell_measurement_theta_min 3.3220
_cell_volume 1250.25(14)
_computing_cell_refinement
;
CrysAlisPro, Agilent Technologies,
Version 1.171.35.11 (release 16-05-2011 CrysAlis171 .NET)
(compiled May 16 2011,17:55:39)
;
_computing_data_collection
;
CrysAlisPro, Agilent Technologies,
Version 1.171.35.11 (release 16-05-2011 CrysAlis171 .NET)
(compiled May 16 2011,17:55:39)
;
_computing_data_reduction
;
CrysAlisPro, Agilent Technologies,
Version 1.171.35.11 (release 16-05-2011 CrysAlis171 .NET)
(compiled May 16 2011,17:55:39)
;
_computing_structure_refinement 'SHELXL-97 (Sheldrick, 1997)'
_computing_structure_solution Sir92
_diffrn_ambient_temperature 293(2)
_diffrn_detector_area_resol_mean 10.3712
_diffrn_measured_fraction_theta_full 0.998
_diffrn_measured_fraction_theta_max 0.998
_diffrn_measurement_device_type 'Xcalibur, Ruby, Gemini ultra'
_diffrn_measurement_method '\w scans'
_diffrn_radiation_monochromator graphite
_diffrn_radiation_source 'fine-focus sealed tube'
_diffrn_radiation_type MoK\a
_diffrn_radiation_wavelength 0.71073
_diffrn_reflns_av_R_equivalents 0.0206
_diffrn_reflns_av_sigmaI/netI 0.0279
_diffrn_reflns_limit_h_max 12
_diffrn_reflns_limit_h_min -12
_diffrn_reflns_limit_k_max 13
_diffrn_reflns_limit_k_min -13
_diffrn_reflns_limit_l_max 12
_diffrn_reflns_limit_l_min -13
_diffrn_reflns_number 10041
_diffrn_reflns_theta_full 25.00
_diffrn_reflns_theta_max 25.03
_diffrn_reflns_theta_min 3.33
_exptl_absorpt_coefficient_mu 0.095
_exptl_absorpt_correction_T_max 0.9953
_exptl_absorpt_correction_T_min 0.9629
_exptl_absorpt_correction_type multi-scan
_exptl_absorpt_process_details
;
CrysAlisPro, Agilent Technologies,
Version 1.171.35.11 (release 16-05-2011 CrysAlis171 .NET)
(compiled May 16 2011,17:55:39)
Empirical absorption correction using spherical harmonics,
 implemented in SCALE3 ABSPACK scaling algorithm.
;
_exptl_crystal_colour colorless
_exptl_crystal_density_diffrn 1.352
_exptl_crystal_density_method 'not measured'
_exptl_crystal_description plaquet
_exptl_crystal_F_000 530
_exptl_crystal_size_max 0.40
_exptl_crystal_size_mid 0.10
_exptl_crystal_size_min 0.05
_refine_diff_density_max 0.164
_refine_diff_density_min -0.213
_refine_diff_density_rms 0.059
_refine_ls_extinction_method none
_refine_ls_goodness_of_fit_ref 0.956
_refine_ls_hydrogen_treatment mixed
_refine_ls_matrix_type full
_refine_ls_number_parameters 375
_refine_ls_number_reflns 4414
_refine_ls_number_restraints 0
_refine_ls_restrained_S_all 0.956
_refine_ls_R_factor_all 0.0553
_refine_ls_R_factor_gt 0.0418
_refine_ls_shift/su_max 0.000
_refine_ls_shift/su_mean 0.000
_refine_ls_structure_factor_coef Fsqd
_refine_ls_weighting_details 'calc w=1/[\s^2^(Fo^2^)+(0.0699P)^2^+0.0643P] where P=(Fo^2^+2Fc^2^)/3'
_refine_ls_weighting_scheme calc
_refine_ls_wR_factor_gt 0.1080
_refine_ls_wR_factor_ref 0.1184
_reflns_number_gt 3450
_reflns_number_total 4414
_reflns_threshold_expression >2sigma(I)
_cod_data_source_file ja6b11362_si_020.cif
_cod_data_source_block bn_bfv042-h2o
_cod_database_code 4125816

loop_
_symmetry_equiv_pos_as_xyz
'x, y, z'
'-x, -y, -z'

loop_
_atom_site_label
_atom_site_type_symbol
_atom_site_fract_x
_atom_site_fract_y
_atom_site_fract_z
_atom_site_U_iso_or_equiv
_atom_site_adp_type
_atom_site_occupancy
_atom_site_symmetry_multiplicity
_atom_site_calc_flag
_atom_site_refinement_flags
C1 C 0.91999(12) 0.19894(13) 0.32938(11) 0.0377(3) Uani 1 1 d .
C2 C 0.98645(13) 0.20073(14) 0.43169(12) 0.0439(4) Uani 1 1 d .
H2 H 1.0633 0.2367 0.4252 0.053 Uiso 1 1 calc R
C3 C 0.94094(13) 0.15027(14) 0.54289(12) 0.0439(4) Uani 1 1 d .
H3 H 0.9879 0.1534 0.6093 0.053 Uiso 1 1 calc R
C4 C 0.82677(12) 0.09491(13) 0.55805(11) 0.0381(3) Uani 1 1 d .
C5 C 0.75817(13) 0.09568(14) 0.45616(12) 0.0439(4) Uani 1 1 d .
H5 H 0.6802 0.0613 0.4629 0.053 Uiso 1 1 calc R
C6 C 0.80359(13) 0.14663(14) 0.34498(12) 0.0436(4) Uani 1 1 d .
H6 H 0.7550 0.1459 0.2789 0.052 Uiso 1 1 calc R
C7 C 0.43277(12) 0.41880(13) 0.45126(11) 0.0367(3) Uani 1 1 d .
C8 C 0.53591(13) 0.37406(14) 0.52938(12) 0.0394(3) Uani 1 1 d .
C9 C 0.39844(13) 0.54668(14) 0.42337(12) 0.0392(3) Uani 1 1 d .
C10 C -0.04252(16) 0.35207(17) 0.78235(14) 0.0572(4) Uani 1 1 d .
H10 H -0.1185 0.3149 0.7871 0.069 Uiso 1 1 calc R
C11 C 0.00436(17) 0.40198(17) 0.66895(14) 0.0615(5) Uani 1 1 d .
H11 H -0.0406 0.3985 0.6014 0.074 Uiso 1 1 calc R
C12 C 0.11517(17) 0.45482(16) 0.65944(13) 0.0573(4) Uani 1 1 d .
H12 H 0.1480 0.4876 0.5851 0.069 Uiso 1 1 calc R
C13 C 0.18102(14) 0.45998(14) 0.76321(12) 0.0451(4) Uani 1 1 d .
C14 C 0.29686(15) 0.51256(15) 0.76432(15) 0.0560(4) Uani 1 1 d .
H14 H 0.3362 0.5469 0.6935 0.067 Uiso 1 1 calc R
C15 C 0.35074(15) 0.51275(16) 0.86993(16) 0.0601(5) Uani 1 1 d .
H15 H 0.4279 0.5467 0.8725 0.072 Uiso 1 1 calc R
C16 C 0.28852(15) 0.46109(15) 0.97500(14) 0.0537(4) Uani 1 1 d .
H16 H 0.3259 0.4630 1.0468 0.064 Uiso 1 1 calc R
C17 C 0.12543(13) 0.40910(13) 0.87324(12) 0.0398(3) Uani 1 1 d .
C18 C 0.19015(16) 0.06929(16) 0.89412(15) 0.0576(4) Uani 1 1 d .
H18 H 0.1116 0.0359 0.8997 0.069 Uiso 1 1 calc R
C19 C 0.24372(18) 0.10804(16) 0.77989(14) 0.0611(5) Uani 1 1 d .
H19 H 0.2008 0.1003 0.7126 0.073 Uiso 1 1 calc R
C20 C 0.35736(18) 0.15628(16) 0.76875(14) 0.0580(4) Uani 1 1 d .
H20 H 0.3940 0.1821 0.6937 0.070 Uiso 1 1 calc R
C21 C 0.42047(15) 0.16740(14) 0.87203(13) 0.0460(4) Uani 1 1 d .
C22 C 0.54021(16) 0.21469(16) 0.87256(15) 0.0588(4) Uani 1 1 d .
H22 H 0.5835 0.2422 0.8012 0.071 Uiso 1 1 calc R
C23 C 0.59218(16) 0.22001(17) 0.97753(16) 0.0620(5) Uani 1 1 d .
H23 H 0.6721 0.2498 0.9794 0.074 Uiso 1 1 calc R
C24 C 0.52328(15) 0.17988(15) 1.08280(15) 0.0548(4) Uani 1 1 d .
H24 H 0.5590 0.1855 1.1543 0.066 Uiso 1 1 calc R
C25 C 0.35891(13) 0.12731(13) 0.98311(12) 0.0404(3) Uani 1 1 d .
B1 B 0.97553(15) 0.24994(15) 0.20184(14) 0.0385(4) Uani 1 1 d .
B2 B 0.78322(15) 0.03041(15) 0.68440(14) 0.0399(4) Uani 1 1 d .
B3 B 0.35877(15) 0.32915(17) 0.39529(14) 0.0425(4) Uani 1 1 d .
N1 N 0.01398(12) 0.35453(12) 0.88176(10) 0.0469(3) Uani 1 1 d .
N2 N 0.18055(12) 0.41016(12) 0.97814(10) 0.0456(3) Uani 1 1 d .
N3 N 0.24443(12) 0.07738(12) 0.99379(11) 0.0482(3) Uani 1 1 d .
N4 N 0.41148(12) 0.13467(12) 1.08782(10) 0.0467(3) Uani 1 1 d .
O1 O 1.08997(10) 0.29874(11) 0.19382(9) 0.0500(3) Uani 1 1 d .
O2 O 0.90710(10) 0.24353(11) 0.10537(9) 0.0523(3) Uani 1 1 d .
O3 O 0.84184(11) 0.04972(11) 0.78142(9) 0.0554(3) Uani 1 1 d .
O4 O 0.68642(11) -0.04176(11) 0.69092(9) 0.0529(3) Uani 1 1 d .
O5 O 0.37944(13) 0.20908(12) 0.44279(11) 0.0667(4) Uani 1 1 d .
O6 O 0.28059(14) 0.38048(12) 0.30437(11) 0.0740(4) Uani 1 1 d .
H9 H 0.3289(14) 0.5787(14) 0.3686(13) 0.047(4) Uiso 1 1 d .
H8 H 0.5681(14) 0.2837(15) 0.5492(13) 0.053(4) Uiso 1 1 d .
H5B H 0.3489(18) 0.1599(19) 0.4066(18) 0.091(7) Uiso 1 1 d .
H4B H 0.6610(17) -0.0735(18) 0.7667(18) 0.083(6) Uiso 1 1 d .
H2B H 0.9449(17) 0.2753(18) 0.0372(17) 0.078(6) Uiso 1 1 d .
H3B H 0.8147(19) 0.0039(19) 0.8505(18) 0.088(6) Uiso 1 1 d .
H1B H 1.1183(17) 0.3310(18) 0.1194(18) 0.079(6) Uiso 1 1 d .
H6B H 0.229(2) 0.341(2) 0.2817(19) 0.097(7) Uiso 1 1 d .

loop_
_atom_site_aniso_label
_atom_site_aniso_U_11
_atom_site_aniso_U_22
_atom_site_aniso_U_33
_atom_site_aniso_U_23
_atom_site_aniso_U_13
_atom_site_aniso_U_12
C1 0.0415(7) 0.0336(8) 0.0378(7) -0.0056(6) -0.0048(6) -0.0044(6)
C2 0.0450(7) 0.0507(10) 0.0392(7) -0.0049(7) -0.0036(6) -0.0179(7)
C3 0.0490(8) 0.0518(10) 0.0339(7) -0.0070(7) -0.0068(6) -0.0141(7)
C4 0.0437(7) 0.0324(8) 0.0380(7) -0.0077(6) -0.0021(6) -0.0036(6)
C5 0.0434(7) 0.0463(9) 0.0442(8) -0.0045(7) -0.0037(6) -0.0143(7)
C6 0.0468(8) 0.0489(9) 0.0369(7) -0.0038(7) -0.0112(6) -0.0117(7)
C7 0.0380(7) 0.0433(9) 0.0318(7) -0.0066(6) 0.0004(5) -0.0146(6)
C8 0.0434(7) 0.0381(9) 0.0381(7) -0.0048(6) -0.0021(6) -0.0112(7)
C9 0.0378(7) 0.0460(9) 0.0353(7) -0.0029(6) -0.0078(6) -0.0113(6)
C10 0.0572(9) 0.0653(12) 0.0500(9) -0.0060(8) -0.0107(7) -0.0120(8)
C11 0.0731(11) 0.0683(12) 0.0410(9) -0.0044(8) -0.0140(8) -0.0043(9)
C12 0.0717(10) 0.0576(11) 0.0338(8) 0.0036(7) 0.0011(7) 0.0027(9)
C13 0.0486(8) 0.0376(9) 0.0428(8) -0.0001(7) 0.0051(6) 0.0024(7)
C14 0.0554(9) 0.0491(10) 0.0571(10) 0.0027(8) 0.0116(8) -0.0058(8)
C15 0.0502(9) 0.0538(11) 0.0769(12) -0.0064(9) 0.0018(8) -0.0149(8)
C16 0.0542(9) 0.0521(10) 0.0563(9) -0.0089(8) -0.0100(7) -0.0090(8)
C17 0.0447(7) 0.0357(8) 0.0358(7) -0.0033(6) -0.0002(6) -0.0005(6)
C18 0.0597(9) 0.0531(11) 0.0634(10) -0.0131(9) -0.0158(8) -0.0094(8)
C19 0.0829(12) 0.0544(11) 0.0459(9) -0.0118(8) -0.0230(8) 0.0008(9)
C20 0.0791(11) 0.0512(11) 0.0390(8) -0.0033(8) -0.0036(8) -0.0005(9)
C21 0.0556(9) 0.0354(8) 0.0427(8) -0.0025(7) 0.0003(7) 0.0004(7)
C22 0.0587(10) 0.0543(11) 0.0591(10) -0.0011(8) 0.0112(8) -0.0099(8)
C23 0.0481(9) 0.0573(11) 0.0806(13) -0.0054(10) -0.0020(8) -0.0137(8)
C24 0.0553(9) 0.0516(10) 0.0592(10) -0.0073(8) -0.0163(8) -0.0090(8)
C25 0.0471(7) 0.0328(8) 0.0390(7) -0.0038(6) -0.0026(6) -0.0018(6)
B1 0.0419(8) 0.0362(9) 0.0371(8) -0.0051(7) -0.0069(6) -0.0040(7)
B2 0.0458(8) 0.0369(9) 0.0377(8) -0.0092(7) -0.0017(7) -0.0060(7)
B3 0.0445(8) 0.0509(11) 0.0360(8) -0.0067(8) -0.0006(7) -0.0191(8)
N1 0.0504(7) 0.0508(8) 0.0389(7) -0.0030(6) -0.0027(5) -0.0100(6)
N2 0.0516(7) 0.0454(8) 0.0394(7) -0.0041(6) -0.0036(5) -0.0083(6)
N3 0.0518(7) 0.0486(8) 0.0459(7) -0.0077(6) -0.0057(6) -0.0112(6)
N4 0.0539(7) 0.0456(8) 0.0403(7) -0.0032(6) -0.0078(5) -0.0079(6)
O1 0.0543(6) 0.0674(8) 0.0331(5) -0.0025(5) -0.0055(5) -0.0267(6)
O2 0.0519(6) 0.0748(8) 0.0338(5) -0.0022(5) -0.0065(5) -0.0242(6)
O3 0.0678(7) 0.0702(8) 0.0355(6) -0.0077(5) -0.0006(5) -0.0327(6)
O4 0.0700(7) 0.0585(7) 0.0362(6) -0.0043(5) -0.0018(5) -0.0306(6)
O5 0.0915(8) 0.0502(8) 0.0684(8) -0.0081(6) -0.0291(6) -0.0300(7)
O6 0.0943(9) 0.0655(9) 0.0733(8) 0.0018(7) -0.0439(7) -0.0394(7)

loop_
_atom_type_symbol
_atom_type_description
_atom_type_scat_dispersion_real
_atom_type_scat_dispersion_imag
_atom_type_scat_source
C C 0.0033 0.0016 'International Tables Vol C Tables 4.2.6.8 and 6.1.1.4'
H H 0.0000 0.0000 'International Tables Vol C Tables 4.2.6.8 and 6.1.1.4'
B B 0.0013 0.0007 'International Tables Vol C Tables 4.2.6.8 and 6.1.1.4'
N N 0.0061 0.0033 'International Tables Vol C Tables 4.2.6.8 and 6.1.1.4'
O O 0.0106 0.0060 'International Tables Vol C Tables 4.2.6.8 and 6.1.1.4'

loop_
_geom_angle_atom_site_label_1
_geom_angle_atom_site_label_2
_geom_angle_atom_site_label_3
_geom_angle
_geom_angle_site_symmetry_1
C2 C1 C6 116.63(12) .
C2 C1 B1 121.79(12) .
C6 C1 B1 121.56(12) .
C3 C2 C1 121.58(13) .
C3 C2 H2 119.2 .
C1 C2 H2 119.2 .
C2 C3 C4 121.75(13) .
C2 C3 H3 119.1 .
C4 C3 H3 119.1 .
C3 C4 C5 116.79(12) .
C3 C4 B2 120.49(12) .
C5 C4 B2 122.67(12) .
C6 C5 C4 121.36(12) .
C6 C5 H5 119.3 .
C4 C5 H5 119.3 .
C5 C6 C1 121.85(13) .
C5 C6 H6 119.1 .
C1 C6 H6 119.1 .
C8 C7 C9 117.10(12) .
C8 C7 B3 121.67(14) .
C9 C7 B3 121.23(13) .
C9 C8 C7 121.28(14) 2_666
C9 C8 H8 117.9(9) 2_666
C7 C8 H8 120.7(9) .
C8 C9 C7 121.62(13) 2_666
C8 C9 H9 120.3(9) 2_666
C7 C9 H9 118.0(9) .
N1 C10 C11 124.21(15) .
N1 C10 H10 117.9 .
C11 C10 H10 117.9 .
C12 C11 C10 119.11(15) .
C12 C11 H11 120.4 .
C10 C11 H11 120.4 .
C11 C12 C13 119.43(14) .
C11 C12 H12 120.3 .
C13 C12 H12 120.3 .
C14 C13 C12 124.51(14) .
C14 C13 C17 118.08(14) .
C12 C13 C17 117.40(14) .
C15 C14 C13 119.16(14) .
C15 C14 H14 120.4 .
C13 C14 H14 120.4 .
C14 C15 C16 119.01(15) .
C14 C15 H15 120.5 .
C16 C15 H15 120.5 .
N2 C16 C15 123.90(15) .
N2 C16 H16 118.0 .
C15 C16 H16 118.0 .
N2 C17 N1 115.31(12) .
N2 C17 C13 122.00(13) .
N1 C17 C13 122.68(13) .
N3 C18 C19 124.01(15) .
N3 C18 H18 118.0 .
C19 C18 H18 118.0 .
C20 C19 C18 119.49(15) .
C20 C19 H19 120.3 .
C18 C19 H19 120.3 .
C19 C20 C21 119.29(15) .
C19 C20 H20 120.4 .
C21 C20 H20 120.4 .
C22 C21 C20 124.87(14) .
C22 C21 C25 117.72(14) .
C20 C21 C25 117.40(14) .
C23 C22 C21 119.65(14) .
C23 C22 H22 120.2 .
C21 C22 H22 120.2 .
C22 C23 C24 118.55(15) .
C22 C23 H23 120.7 .
C24 C23 H23 120.7 .
N4 C24 C23 124.49(15) .
N4 C24 H24 117.8 .
C23 C24 H24 117.8 .
N4 C25 N3 115.05(12) .
N4 C25 C21 121.93(13) .
N3 C25 C21 123.02(13) .
O1 B1 O2 123.01(13) .
O1 B1 C1 118.10(12) .
O2 B1 C1 118.88(12) .
O3 B2 O4 123.03(13) .
O3 B2 C4 118.99(13) .
O4 B2 C4 117.99(12) .
O6 B3 O5 126.01(14) .
O6 B3 C7 116.52(15) .
O5 B3 C7 117.47(14) .
C10 N1 C17 117.15(13) .
C16 N2 C17 117.83(13) .
C18 N3 C25 116.79(13) .
C24 N4 C25 117.64(13) .
B1 O1 H1B 116.7(11) .
B1 O2 H2B 112.8(12) .
B2 O3 H3B 112.8(12) .
B2 O4 H4B 114.6(11) .
B3 O5 H5B 117.1(14) .
B3 O6 H6B 119.6(16) .

loop_
_geom_bond_atom_site_label_1
_geom_bond_atom_site_label_2
_geom_bond_distance
_geom_bond_site_symmetry_2
C1 C2 1.3908(19) .
C1 C6 1.3931(18) .
C1 B1 1.575(2) .
C2 C3 1.3830(19) .
C2 H2 0.9300 .
C3 C4 1.3914(18) .
C3 H3 0.9300 .
C4 C5 1.3923(19) .
C4 B2 1.572(2) .
C5 C6 1.3842(19) .
C5 H5 0.9300 .
C6 H6 0.9300 .
C7 C8 1.3940(19) .
C7 C9 1.395(2) .
C7 B3 1.579(2) .
C8 C9 1.3842(19) 2_666
C8 H8 0.996(16) .
C9 C8 1.3842(19) 2_666
C9 H9 0.958(15) .
C10 N1 1.3103(19) .
C10 C11 1.407(2) .
C10 H10 0.9300 .
C11 C12 1.346(2) .
C11 H11 0.9300 .
C12 C13 1.411(2) .
C12 H12 0.9300 .
C13 C14 1.402(2) .
C13 C17 1.4119(19) .
C14 C15 1.356(2) .
C14 H14 0.9300 .
C15 C16 1.400(2) .
C15 H15 0.9300 .
C16 N2 1.3135(18) .
C16 H16 0.9300 .
C17 N2 1.3565(17) .
C17 N1 1.3638(17) .
C18 N3 1.3180(19) .
C18 C19 1.406(2) .
C18 H18 0.9300 .
C19 C20 1.344(2) .
C19 H19 0.9300 .
C20 C21 1.410(2) .
C20 H20 0.9300 .
C21 C22 1.406(2) .
C21 C25 1.413(2) .
C22 C23 1.354(2) .
C22 H22 0.9300 .
C23 C24 1.395(2) .
C23 H23 0.9300 .
C24 N4 1.3124(18) .
C24 H24 0.9300 .
C25 N4 1.3596(18) .
C25 N3 1.3618(18) .
B1 O1 1.3560(18) .
B1 O2 1.3575(18) .
B2 O3 1.3538(18) .
B2 O4 1.3630(18) .
B3 O6 1.340(2) .
B3 O5 1.345(2) .
O1 H1B 0.91(2) .
O2 H2B 0.890(19) .
O3 H3B 0.92(2) .
O4 H4B 0.92(2) .
O5 H5B 0.84(2) .
O6 H6B 0.82(2) .

loop_
_geom_torsion_atom_site_label_1
_geom_torsion_atom_site_label_2
_geom_torsion_atom_site_label_3
_geom_torsion_atom_site_label_4
_geom_torsion
_geom_torsion_site_symmetry_4
C6 C1 C2 C3 1.6(2) .
B1 C1 C2 C3 -176.71(13) .
C1 C2 C3 C4 0.2(2) .
C2 C3 C4 C5 -1.7(2) .
C2 C3 C4 B2 175.79(13) .
C3 C4 C5 C6 1.5(2) .
B2 C4 C5 C6 -175.98(13) .
C4 C5 C6 C1 0.3(2) .
C2 C1 C6 C5 -1.8(2) .
B1 C1 C6 C5 176.47(14) .
C9 C7 C8 C9 -0.3(2) 2_666
B3 C7 C8 C9 179.02(11) 2_666
C8 C7 C9 C8 0.3(2) 2_666
B3 C7 C9 C8 -179.03(11) 2_666
N1 C10 C11 C12 0.9(3) .
C10 C11 C12 C13 -0.6(2) .
C11 C12 C13 C14 180.00(15) .
C11 C12 C13 C17 -0.4(2) .
C12 C13 C14 C15 179.59(15) .
C17 C13 C14 C15 -0.1(2) .
C13 C14 C15 C16 -0.4(2) .
C14 C15 C16 N2 0.9(3) .
C14 C13 C17 N2 0.1(2) .
C12 C13 C17 N2 -179.54(13) .
C14 C13 C17 N1 -179.20(13) .
C12 C13 C17 N1 1.1(2) .
N3 C18 C19 C20 0.2(3) .
C18 C19 C20 C21 -0.2(2) .
C19 C20 C21 C22 179.17(15) .
C19 C20 C21 C25 -0.5(2) .
C20 C21 C22 C23 -179.46(16) .
C25 C21 C22 C23 0.2(2) .
C21 C22 C23 C24 -1.1(3) .
C22 C23 C24 N4 1.3(3) .
C22 C21 C25 N4 0.7(2) .
C20 C21 C25 N4 -179.68(14) .
C22 C21 C25 N3 -178.51(13) .
C20 C21 C25 N3 1.1(2) .
C2 C1 B1 O1 -1.3(2) .
C6 C1 B1 O1 -179.53(13) .
C2 C1 B1 O2 178.85(14) .
C6 C1 B1 O2 0.6(2) .
C3 C4 B2 O3 12.7(2) .
C5 C4 B2 O3 -169.90(14) .
C3 C4 B2 O4 -167.95(14) .
C5 C4 B2 O4 9.4(2) .
C8 C7 B3 O6 -167.21(13) .
C9 C7 B3 O6 12.06(19) .
C8 C7 B3 O5 12.89(19) .
C9 C7 B3 O5 -167.84(13) .
C11 C10 N1 C17 -0.1(2) .
N2 C17 N1 C10 179.75(13) .
C13 C17 N1 C10 -0.9(2) .
C15 C16 N2 C17 -0.8(2) .
N1 C17 N2 C16 179.68(12) .
C13 C17 N2 C16 0.3(2) .
C19 C18 N3 C25 0.4(2) .
N4 C25 N3 C18 179.68(13) .
C21 C25 N3 C18 -1.1(2) .
C23 C24 N4 C25 -0.5(2) .
N3 C25 N4 C24 178.72(12) .
C21 C25 N4 C24 -0.5(2) .
